data_7130559
loop_
_publ_author_name
'Meng, Qi'
'Cui, Liwen'
'Liao, Qi'
'Xu, Jian'
'Wang, Yuxiang'

_publ_section_title
;
 Chiral cyclic architectonics with tetraphenylethylenes: conformation
 immobilization, optical resolution and circularly polarized luminescence
;
_journal_name_full 'Chemical Communications'
_journal_paper_doi 10.1039/D2CC04139A
_journal_year 2022
_chemical_formula_moiety 'C48 H34 O2'
_chemical_formula_sum 'C48 H34 O2'
_chemical_formula_weight 642.75
_space_group_crystal_system triclinic
_space_group_IT_number 2
_space_group_name_Hall '-P 1'
_space_group_name_H-M_alt 'P -1'
_atom_sites_solution_hydrogens geom
_atom_sites_solution_primary dual
_audit_creation_date 2022-06-07
_audit_creation_method
;
Olex2 1.2
(compiled 2018.05.29 svn.r3508 for OlexSys, GUI svn.r5506)
;
_audit_update_record
;
2022-06-29 deposited with the CCDC.	2022-08-15 downloaded from the CCDC.
;
_cell_angle_alpha 113.373(3)
_cell_angle_beta 100.425(3)
_cell_angle_gamma 100.824(4)
_cell_formula_units_Z 2
_cell_length_a 10.5253(13)
_cell_length_b 12.6297(15)
_cell_length_c 14.6251(16)
_cell_measurement_reflns_used 1937
_cell_measurement_temperature 170
_cell_measurement_theta_max 25.168
_cell_measurement_theta_min 2.328
_cell_volume 1681.0(3)
_computing_cell_refinement 'SAINT V8.40A (?, 2016)'
_computing_data_reduction 'SAINT V8.40A (?, 2016)'
_computing_molecular_graphics 'Olex2 (Dolomanov et al., 2009)'
_computing_publication_material 'Olex2 (Dolomanov et al., 2009)'
_computing_structure_refinement 'ShelXL (Sheldrick, 2015)'
_computing_structure_solution 'ShelXT (Sheldrick, 2015)'
_diffrn_ambient_temperature 170.0
_diffrn_measured_fraction_theta_full 0.992
_diffrn_measured_fraction_theta_max 0.982
_diffrn_measurement_device_type 'Bruker D8 VENTURE'
_diffrn_measurement_method '\f and \w scans'
_diffrn_radiation_type MoK\a
_diffrn_radiation_wavelength 0.71073
_diffrn_reflns_av_R_equivalents 0.0959
_diffrn_reflns_av_unetI/netI 0.1313
_diffrn_reflns_Laue_measured_fraction_full 0.992
_diffrn_reflns_Laue_measured_fraction_max 0.982
_diffrn_reflns_limit_h_max 13
_diffrn_reflns_limit_h_min -13
_diffrn_reflns_limit_k_max 15
_diffrn_reflns_limit_k_min -15
_diffrn_reflns_limit_l_max 18
_diffrn_reflns_limit_l_min -16
_diffrn_reflns_number 18951
_diffrn_reflns_point_group_measured_fraction_full 0.992
_diffrn_reflns_point_group_measured_fraction_max 0.982
_diffrn_reflns_theta_full 25.242
_diffrn_reflns_theta_max 26.417
_diffrn_reflns_theta_min 2.054
_diffrn_standards_number 0
_exptl_absorpt_coefficient_mu 0.076
_exptl_absorpt_correction_T_max 0.7454
_exptl_absorpt_correction_T_min 0.6970
_exptl_absorpt_correction_type multi-scan
_exptl_absorpt_process_details
'SADABS-2016/2 (Bruker,2016/2) was used for absorption correction. wR2(int) was 0.0877 before and 0.0626 after correction. The Ratio of minimum to maximum transmission is 0.9351. The \l/2 correction factor is Not present.'
_exptl_crystal_colour colourless
_exptl_crystal_colour_primary colourless
_exptl_crystal_density_diffrn 1.270
_exptl_crystal_description block
_exptl_crystal_F_000 676
_exptl_crystal_size_max 0.08
_exptl_crystal_size_mid 0.05
_exptl_crystal_size_min 0.03
_refine_diff_density_max 0.228
_refine_diff_density_min -0.256
_refine_diff_density_rms 0.054
_refine_ls_extinction_method none
_refine_ls_goodness_of_fit_ref 1.048
_refine_ls_hydrogen_treatment constr
_refine_ls_matrix_type full
_refine_ls_number_parameters 451
_refine_ls_number_reflns 6798
_refine_ls_number_restraints 0
_refine_ls_restrained_S_all 1.048
_refine_ls_R_factor_all 0.1803
_refine_ls_R_factor_gt 0.0728
_refine_ls_shift/su_max 0.000
_refine_ls_shift/su_mean 0.000
_refine_ls_structure_factor_coef Fsqd
_refine_ls_weighting_details 'w=1/[\s^2^(Fo^2^)+(0.0471P)^2^+0.0319P] where P=(Fo^2^+2Fc^2^)/3'
_refine_ls_weighting_scheme calc
_refine_ls_wR_factor_gt 0.1206
_refine_ls_wR_factor_ref 0.1633
_reflns_Friedel_coverage 0.000
_reflns_number_gt 3269
_reflns_number_total 6798
_reflns_threshold_expression 'I > 2\s(I)'
_cod_data_source_file d2cc04139a2.cif
_cod_data_source_block 06071_0m
_cod_database_code 7130559
_shelx_shelxl_version_number 2018/3
_shelx_space_group_comment
;
The symmetry employed for this shelxl refinement is uniquely defined
by the following loop, which should always be used as a source of
symmetry information in preference to the above space-group names.
They are only intended as comments.
;
_shelx_estimated_absorpt_t_max 0.998
_shelx_estimated_absorpt_t_min 0.994
_olex2_refinement_description
;
1. Fixed Uiso
 At 1.2 times of:
  All C(H) groups, All C(H,H) groups
2.a Secondary CH2 refined with riding coordinates:
 C42(H42A,H42B), C21(H21A,H21B)
2.b Aromatic/amide H refined with riding coordinates:
 C19(H19), C2(H2), C3(H3), C8(H8), C34(H34), C40(H40), C18(H18), C33(H33),
 C37(H37), C7(H7), C39(H39), C5(H5), C30(H30), C6(H6), C13(H13), C38(H38),
 C16(H16), C31(H31), C23(H23), C26(H26), C14(H14), C24(H24), C32(H32), C44(H44),
  C15(H15), C48(H48), C25(H25), C45(H45), C47(H47), C46(H46)
;
_olex2_submission_special_instructions 'No special instructions were received'

loop_
_space_group_symop_operation_xyz
'x, y, z'
'-x, -y, -z'

loop_
_atom_site_label
_atom_site_type_symbol
_atom_site_fract_x
_atom_site_fract_y
_atom_site_fract_z
_atom_site_U_iso_or_equiv
_atom_site_adp_type
_atom_site_occupancy
_atom_site_site_symmetry_order
_atom_site_calc_flag
_atom_site_refinement_flags_posn
_atom_site_refinement_flags_adp
_atom_site_refinement_flags_occupancy
_atom_site_disorder_assembly
_atom_site_disorder_group
O2 O 0.5586(2) 0.49376(18) 0.65350(16) 0.0359(6) Uani 1 1 d . . . . .
O1 O 0.4471(2) 0.46983(18) 0.85400(16) 0.0353(6) Uani 1 1 d . . . . .
C11 C 0.5771(3) 0.6508(3) 0.8135(2) 0.0292(8) Uani 1 1 d . . . . .
C10 C 0.4272(3) 0.6126(3) 0.7921(2) 0.0274(7) Uani 1 1 d . . . . .
C4 C 0.2061(3) 0.6432(3) 0.7397(2) 0.0305(8) Uani 1 1 d . . . . .
C20 C 0.6407(3) 0.5897(3) 0.7444(2) 0.0319(8) Uani 1 1 d . . . . .
C1 C 0.3653(3) 0.5253(3) 0.8164(2) 0.0314(8) Uani 1 1 d . . . . .
C19 C 0.7820(3) 0.6236(3) 0.7672(2) 0.0356(8) Uani 1 1 d . . . . .
H19 H 0.824462 0.577478 0.720179 0.043 Uiso 1 1 calc R . . . .
C29 C 0.3839(3) 0.2218(3) 0.5277(2) 0.0315(8) Uani 1 1 d . . . . .
C2 C 0.2255(3) 0.4966(3) 0.8053(2) 0.0353(8) Uani 1 1 d . . . . .
H2 H 0.184489 0.436889 0.823342 0.042 Uiso 1 1 calc R . . . .
C9 C 0.3476(3) 0.6720(3) 0.7509(2) 0.0293(8) Uani 1 1 d . . . . .
C36 C 0.3377(3) 0.1992(3) 0.7162(2) 0.0338(8) Uani 1 1 d . . . . .
C12 C 0.6550(3) 0.7571(3) 0.9057(2) 0.0325(8) Uani 1 1 d . . . . .
C35 C 0.4753(3) 0.2362(3) 0.7043(2) 0.0325(8) Uani 1 1 d . . . . .
C28 C 0.4954(3) 0.2415(3) 0.6178(2) 0.0323(8) Uani 1 1 d . . . . .
C22 C 0.6915(3) 0.3549(3) 0.5819(2) 0.0346(8) Uani 1 1 d . . . . .
C3 C 0.1492(3) 0.5555(3) 0.7681(2) 0.0361(8) Uani 1 1 d . . . . .
H3 H 0.055242 0.536337 0.761458 0.043 Uiso 1 1 calc R . . . .
C8 C 0.4043(3) 0.7604(3) 0.7217(2) 0.0368(8) Uani 1 1 d . . . . .
H8 H 0.497799 0.779279 0.726800 0.044 Uiso 1 1 calc R . . . .
C34 C 0.2880(3) 0.2847(3) 0.5391(3) 0.0362(8) Uani 1 1 d . . . . .
H34 H 0.290633 0.341708 0.606111 0.043 Uiso 1 1 calc R . . . .
C41 C 0.2983(3) 0.2661(3) 0.8031(2) 0.0344(8) Uani 1 1 d . . . . .
C17 C 0.7980(3) 0.7940(3) 0.9269(2) 0.0339(8) Uani 1 1 d . . . . .
C40 C 0.1721(3) 0.2223(3) 0.8107(3) 0.0405(9) Uani 1 1 d . . . . .
H40 H 0.146146 0.267301 0.869999 0.049 Uiso 1 1 calc R . . . .
C27 C 0.6329(3) 0.2612(3) 0.6025(2) 0.0354(8) Uani 1 1 d . . . . .
C18 C 0.8588(3) 0.7229(3) 0.8567(2) 0.0374(9) Uani 1 1 d . . . . .
H18 H 0.954316 0.744283 0.871855 0.045 Uiso 1 1 calc R . . . .
C42 C 0.3899(3) 0.3852(3) 0.8891(2) 0.0368(8) Uani 1 1 d . . . . .
H42A H 0.338043 0.422353 0.936845 0.044 Uiso 1 1 calc R . . . .
H42B H 0.464332 0.369516 0.929183 0.044 Uiso 1 1 calc R . . . .
C33 C 0.1890(3) 0.2644(3) 0.4530(3) 0.0401(9) Uani 1 1 d . . . . .
H33 H 0.124806 0.308702 0.461274 0.048 Uiso 1 1 calc R . . . .
C37 C 0.2459(3) 0.0905(3) 0.6397(3) 0.0383(9) Uani 1 1 d . . . . .
H37 H 0.271292 0.043816 0.580734 0.046 Uiso 1 1 calc R . . . .
C21 C 0.6160(3) 0.4417(3) 0.5698(2) 0.0378(9) Uani 1 1 d . . . . .
H21A H 0.678629 0.507317 0.565229 0.045 Uiso 1 1 calc R . . . .
H21B H 0.542767 0.398639 0.503662 0.045 Uiso 1 1 calc R . . . .
C7 C 0.3264(4) 0.8189(3) 0.6864(2) 0.0394(9) Uani 1 1 d . . . . .
H7 H 0.366500 0.878794 0.668177 0.047 Uiso 1 1 calc R . . . .
C43 C 0.5906(3) 0.2575(3) 0.7925(2) 0.0371(9) Uani 1 1 d . . . . .
C39 C 0.0831(3) 0.1154(3) 0.7349(3) 0.0410(9) Uani 1 1 d . . . . .
H39 H -0.002828 0.087002 0.742223 0.049 Uiso 1 1 calc R . . . .
C5 C 0.1290(3) 0.7056(3) 0.7021(2) 0.0380(9) Uani 1 1 d . . . . .
H5 H 0.034848 0.687004 0.694459 0.046 Uiso 1 1 calc R . . . .
C30 C 0.3779(3) 0.1396(3) 0.4286(3) 0.0389(9) Uani 1 1 d . . . . .
H30 H 0.444409 0.097815 0.419618 0.047 Uiso 1 1 calc R . . . .
C6 C 0.1873(4) 0.7913(3) 0.6767(2) 0.0401(9) Uani 1 1 d . . . . .
H6 H 0.134032 0.832845 0.652367 0.048 Uiso 1 1 calc R . . . .
C13 C 0.5964(3) 0.8313(3) 0.9752(2) 0.0403(9) Uani 1 1 d . . . . .
H13 H 0.501594 0.807158 0.964034 0.048 Uiso 1 1 calc R . . . .
C38 C 0.1192(4) 0.0496(3) 0.6482(3) 0.0445(9) Uani 1 1 d . . . . .
H38 H 0.057436 -0.023288 0.594610 0.053 Uiso 1 1 calc R . . . .
C16 C 0.8755(4) 0.9016(3) 1.0163(3) 0.0416(9) Uani 1 1 d . . . . .
H16 H 0.971075 0.924453 1.032537 0.050 Uiso 1 1 calc R . . . .
C31 C 0.2768(3) 0.1175(3) 0.3425(3) 0.0421(9) Uani 1 1 d . . . . .
H31 H 0.272578 0.059387 0.275483 0.051 Uiso 1 1 calc R . . . .
C23 C 0.8207(3) 0.3687(3) 0.5707(3) 0.0448(9) Uani 1 1 d . . . . .
H23 H 0.860337 0.432737 0.556904 0.054 Uiso 1 1 calc R . . . .
C26 C 0.7061(4) 0.1811(3) 0.6080(2) 0.0441(9) Uani 1 1 d . . . . .
H26 H 0.666702 0.115476 0.620064 0.053 Uiso 1 1 calc R . . . .
C14 C 0.6728(4) 0.9374(3) 1.0584(3) 0.0477(10) Uani 1 1 d . . . . .
H14 H 0.630581 0.987638 1.102575 0.057 Uiso 1 1 calc R . . . .
C24 C 0.8926(4) 0.2904(4) 0.5793(3) 0.0511(11) Uani 1 1 d . . . . .
H24 H 0.982075 0.302130 0.573531 0.061 Uiso 1 1 calc R . . . .
C32 C 0.1820(4) 0.1806(3) 0.3549(3) 0.0449(9) Uani 1 1 d . . . . .
H32 H 0.112483 0.166448 0.296377 0.054 Uiso 1 1 calc R . . . .
C44 C 0.6981(3) 0.3620(3) 0.8397(3) 0.0461(10) Uani 1 1 d . . . . .
H44 H 0.697058 0.423789 0.818313 0.055 Uiso 1 1 calc R . . . .
C15 C 0.8134(4) 0.9719(3) 1.0785(3) 0.0477(10) Uani 1 1 d . . . . .
H15 H 0.865905 1.045569 1.136592 0.057 Uiso 1 1 calc R . . . .
C48 C 0.5921(4) 0.1704(3) 0.8282(3) 0.0476(10) Uani 1 1 d . . . . .
H48 H 0.517601 0.100107 0.799154 0.057 Uiso 1 1 calc R . . . .
C25 C 0.8341(4) 0.1956(4) 0.5962(3) 0.0506(10) Uani 1 1 d . . . . .
H25 H 0.882052 0.140073 0.599842 0.061 Uiso 1 1 calc R . . . .
C45 C 0.8064(4) 0.3767(4) 0.9173(3) 0.0656(12) Uani 1 1 d . . . . .
H45 H 0.879695 0.448196 0.948345 0.079 Uiso 1 1 calc R . . . .
C47 C 0.7015(5) 0.1854(4) 0.9059(3) 0.0653(12) Uani 1 1 d . . . . .
H47 H 0.702633 0.124902 0.928846 0.078 Uiso 1 1 calc R . . . .
C46 C 0.8088(5) 0.2887(5) 0.9498(3) 0.0746(14) Uani 1 1 d . . . . .
H46 H 0.884226 0.298918 1.002514 0.090 Uiso 1 1 calc R . . . .

loop_
_atom_site_aniso_label
_atom_site_aniso_U_11
_atom_site_aniso_U_22
_atom_site_aniso_U_33
_atom_site_aniso_U_23
_atom_site_aniso_U_13
_atom_site_aniso_U_12
O2 0.0257(13) 0.0339(13) 0.0382(14) 0.0074(11) 0.0092(11) 0.0061(10)
O1 0.0279(13) 0.0362(13) 0.0456(14) 0.0227(11) 0.0098(11) 0.0080(11)
C11 0.0255(19) 0.0287(18) 0.0320(18) 0.0138(15) 0.0072(15) 0.0052(15)
C10 0.0220(18) 0.0254(17) 0.0299(18) 0.0087(15) 0.0069(14) 0.0046(14)
C4 0.026(2) 0.0288(18) 0.0332(19) 0.0096(15) 0.0085(15) 0.0102(15)
C20 0.026(2) 0.0285(18) 0.036(2) 0.0127(16) 0.0057(16) 0.0038(15)
C1 0.027(2) 0.0307(18) 0.0342(19) 0.0115(16) 0.0093(15) 0.0099(16)
C19 0.027(2) 0.038(2) 0.040(2) 0.0146(17) 0.0110(16) 0.0077(16)
C29 0.0257(19) 0.0331(19) 0.0346(19) 0.0164(16) 0.0054(15) 0.0059(15)
C2 0.028(2) 0.0323(18) 0.044(2) 0.0168(16) 0.0112(16) 0.0051(16)
C9 0.028(2) 0.0263(17) 0.0305(18) 0.0109(15) 0.0074(15) 0.0064(15)
C36 0.030(2) 0.0366(19) 0.038(2) 0.0223(17) 0.0055(16) 0.0094(16)
C12 0.030(2) 0.0324(19) 0.0350(19) 0.0163(16) 0.0084(16) 0.0058(15)
C35 0.030(2) 0.0325(18) 0.0327(19) 0.0148(16) 0.0040(16) 0.0085(15)
C28 0.027(2) 0.0293(18) 0.036(2) 0.0126(16) 0.0037(16) 0.0085(15)
C22 0.026(2) 0.039(2) 0.0300(18) 0.0079(16) 0.0063(15) 0.0091(16)
C3 0.026(2) 0.039(2) 0.042(2) 0.0170(17) 0.0112(16) 0.0071(16)
C8 0.034(2) 0.0352(19) 0.039(2) 0.0147(17) 0.0103(16) 0.0083(17)
C34 0.030(2) 0.041(2) 0.040(2) 0.0211(17) 0.0086(17) 0.0105(17)
C41 0.032(2) 0.0341(19) 0.041(2) 0.0232(17) 0.0073(17) 0.0057(16)
C17 0.031(2) 0.0341(19) 0.037(2) 0.0198(17) 0.0083(16) 0.0028(16)
C40 0.039(2) 0.039(2) 0.050(2) 0.0248(19) 0.0135(18) 0.0131(18)
C27 0.029(2) 0.040(2) 0.0314(19) 0.0109(16) 0.0049(16) 0.0130(17)
C18 0.0202(19) 0.046(2) 0.043(2) 0.0228(18) 0.0024(16) 0.0019(16)
C42 0.039(2) 0.0328(19) 0.044(2) 0.0224(17) 0.0143(17) 0.0087(16)
C33 0.028(2) 0.049(2) 0.053(2) 0.031(2) 0.0091(18) 0.0135(17)
C37 0.038(2) 0.037(2) 0.040(2) 0.0197(17) 0.0059(17) 0.0080(17)
C21 0.037(2) 0.038(2) 0.0342(19) 0.0125(17) 0.0133(16) 0.0085(17)
C7 0.040(2) 0.039(2) 0.043(2) 0.0217(17) 0.0128(17) 0.0107(18)
C43 0.029(2) 0.048(2) 0.035(2) 0.0180(17) 0.0058(16) 0.0154(17)
C39 0.032(2) 0.043(2) 0.056(2) 0.033(2) 0.0098(18) 0.0075(17)
C5 0.030(2) 0.042(2) 0.039(2) 0.0153(17) 0.0076(16) 0.0121(17)
C30 0.032(2) 0.039(2) 0.042(2) 0.0167(18) 0.0074(17) 0.0076(16)
C6 0.044(2) 0.042(2) 0.039(2) 0.0195(18) 0.0109(18) 0.0215(18)
C13 0.033(2) 0.040(2) 0.039(2) 0.0105(18) 0.0117(17) 0.0049(17)
C38 0.036(2) 0.040(2) 0.053(2) 0.0255(19) 0.0016(18) 0.0016(17)
C16 0.035(2) 0.039(2) 0.041(2) 0.0170(18) 0.0060(18) -0.0052(17)
C31 0.036(2) 0.043(2) 0.038(2) 0.0170(18) 0.0047(18) 0.0006(18)
C23 0.032(2) 0.046(2) 0.044(2) 0.0075(18) 0.0137(17) 0.0095(18)
C26 0.038(2) 0.048(2) 0.041(2) 0.0147(18) 0.0056(18) 0.0164(19)
C14 0.053(3) 0.040(2) 0.042(2) 0.0116(18) 0.0152(19) 0.0072(19)
C24 0.027(2) 0.061(3) 0.042(2) 0.001(2) 0.0080(17) 0.014(2)
C32 0.032(2) 0.053(2) 0.047(2) 0.029(2) 0.0012(18) 0.0023(19)
C44 0.030(2) 0.054(2) 0.044(2) 0.0175(19) -0.0009(18) 0.0106(19)
C15 0.048(3) 0.040(2) 0.040(2) 0.0130(18) 0.0067(19) -0.0041(19)
C48 0.050(3) 0.058(2) 0.045(2) 0.028(2) 0.0146(19) 0.027(2)
C25 0.036(2) 0.058(3) 0.046(2) 0.010(2) 0.0038(18) 0.025(2)
C45 0.037(3) 0.083(3) 0.053(3) 0.016(2) -0.006(2) 0.016(2)
C47 0.074(3) 0.092(4) 0.053(3) 0.043(3) 0.020(2) 0.048(3)
C46 0.066(3) 0.114(4) 0.046(3) 0.035(3) 0.004(2) 0.047(3)

loop_
_atom_type_symbol
_atom_type_description
_atom_type_scat_dispersion_real
_atom_type_scat_dispersion_imag
_atom_type_scat_source
C C 0.0033 0.0016 'International Tables Vol C Tables 4.2.6.8 and 6.1.1.4'
H H 0.0000 0.0000 'International Tables Vol C Tables 4.2.6.8 and 6.1.1.4'
O O 0.0106 0.0060 'International Tables Vol C Tables 4.2.6.8 and 6.1.1.4'

loop_
_geom_angle_atom_site_label_1
_geom_angle_atom_site_label_2
_geom_angle_atom_site_label_3
_geom_angle
_geom_angle_site_symmetry_1
_geom_angle_site_symmetry_3
_geom_angle_publ_flag
C20 O2 C21 118.6(2) . . ?
C1 O1 C42 119.0(3) . . ?
C20 C11 C10 121.6(3) . . ?
C20 C11 C12 119.3(3) . . ?
C12 C11 C10 119.0(3) . . ?
C1 C10 C11 121.0(3) . . ?
C1 C10 C9 119.4(3) . . ?
C9 C10 C11 119.5(3) . . ?
C3 C4 C9 118.6(3) . . ?
C3 C4 C5 122.5(3) . . ?
C5 C4 C9 118.9(3) . . ?
O2 C20 C19 122.7(3) . . ?
C11 C20 O2 116.2(3) . . ?
C11 C20 C19 121.1(3) . . ?
O1 C1 C10 116.6(3) . . ?
O1 C1 C2 122.2(3) . . ?
C10 C1 C2 121.2(3) . . ?
C18 C19 C20 120.3(3) . . ?
C34 C29 C28 122.6(3) . . ?
C30 C29 C28 118.8(3) . . ?
C30 C29 C34 118.6(3) . . ?
C3 C2 C1 119.6(3) . . ?
C4 C9 C10 119.4(3) . . ?
C8 C9 C10 122.3(3) . . ?
C8 C9 C4 118.3(3) . . ?
C41 C36 C35 122.9(3) . . ?
C37 C36 C35 118.8(3) . . ?
C37 C36 C41 118.2(3) . . ?
C17 C12 C11 119.3(3) . . ?
C13 C12 C11 122.8(3) . . ?
C13 C12 C17 117.8(3) . . ?
C28 C35 C36 123.0(3) . . ?
C28 C35 C43 121.5(3) . . ?
C43 C35 C36 115.3(3) . . ?
C35 C28 C29 123.7(3) . . ?
C35 C28 C27 121.4(3) . . ?
C27 C28 C29 114.8(3) . . ?
C27 C22 C21 121.4(3) . . ?
C23 C22 C27 119.8(3) . . ?
C23 C22 C21 118.8(3) . . ?
C2 C3 C4 121.8(3) . . ?
C7 C8 C9 120.9(3) . . ?
C33 C34 C29 120.0(3) . . ?
C36 C41 C42 122.0(3) . . ?
C40 C41 C36 119.3(3) . . ?
C40 C41 C42 118.7(3) . . ?
C18 C17 C12 118.8(3) . . ?
C18 C17 C16 121.6(3) . . ?
C16 C17 C12 119.6(3) . . ?
C39 C40 C41 121.8(3) . . ?
C22 C27 C28 123.2(3) . . ?
C22 C27 C26 118.3(3) . . ?
C26 C27 C28 118.5(3) . . ?
C19 C18 C17 120.9(3) . . ?
O1 C42 C41 114.5(3) . . ?
C34 C33 C32 121.0(3) . . ?
C38 C37 C36 121.5(3) . . ?
O2 C21 C22 113.7(3) . . ?
C8 C7 C6 120.6(3) . . ?
C44 C43 C35 121.7(3) . . ?
C44 C43 C48 118.5(3) . . ?
C48 C43 C35 119.8(3) . . ?
C40 C39 C38 119.7(3) . . ?
C6 C5 C4 121.2(3) . . ?
C31 C30 C29 121.3(3) . . ?
C5 C6 C7 120.1(3) . . ?
C14 C13 C12 121.5(3) . . ?
C39 C38 C37 119.5(3) . . ?
C15 C16 C17 120.1(3) . . ?
C32 C31 C30 119.5(3) . . ?
C24 C23 C22 120.9(4) . . ?
C25 C26 C27 121.2(4) . . ?
C13 C14 C15 120.0(3) . . ?
C25 C24 C23 119.7(4) . . ?
C33 C32 C31 119.6(3) . . ?
C45 C44 C43 120.6(4) . . ?
C16 C15 C14 120.9(3) . . ?
C47 C48 C43 120.6(4) . . ?
C24 C25 C26 120.1(4) . . ?
C46 C45 C44 120.4(4) . . ?
C46 C47 C48 119.8(4) . . ?
C45 C46 C47 120.0(4) . . ?

loop_
_geom_bond_atom_site_label_1
_geom_bond_atom_site_label_2
_geom_bond_distance
_geom_bond_site_symmetry_2
_geom_bond_publ_flag
O2 C20 1.377(3) . ?
O2 C21 1.441(3) . ?
O1 C1 1.376(4) . ?
O1 C42 1.440(4) . ?
C11 C10 1.495(4) . ?
C11 C20 1.373(4) . ?
C11 C12 1.430(4) . ?
C10 C1 1.376(4) . ?
C10 C9 1.428(4) . ?
C4 C9 1.427(4) . ?
C4 C3 1.402(4) . ?
C4 C5 1.415(4) . ?
C20 C19 1.405(4) . ?
C1 C2 1.410(4) . ?
C19 C18 1.369(4) . ?
C29 C28 1.497(4) . ?
C29 C34 1.392(4) . ?
C29 C30 1.390(4) . ?
C2 C3 1.372(4) . ?
C9 C8 1.417(4) . ?
C36 C35 1.499(4) . ?
C36 C41 1.404(4) . ?
C36 C37 1.400(4) . ?
C12 C17 1.426(4) . ?
C12 C13 1.407(4) . ?
C35 C28 1.345(4) . ?
C35 C43 1.499(4) . ?
C28 C27 1.494(4) . ?
C22 C27 1.395(4) . ?
C22 C21 1.515(4) . ?
C22 C23 1.386(4) . ?
C8 C7 1.364(4) . ?
C34 C33 1.380(4) . ?
C41 C40 1.381(4) . ?
C41 C42 1.513(4) . ?
C17 C18 1.410(4) . ?
C17 C16 1.418(4) . ?
C40 C39 1.376(4) . ?
C27 C26 1.400(4) . ?
C33 C32 1.383(4) . ?
C37 C38 1.383(4) . ?
C7 C6 1.408(5) . ?
C43 C44 1.390(4) . ?
C43 C48 1.394(4) . ?
C39 C38 1.378(5) . ?
C5 C6 1.355(4) . ?
C30 C31 1.385(4) . ?
C13 C14 1.367(4) . ?
C16 C15 1.355(5) . ?
C31 C32 1.383(5) . ?
C23 C24 1.382(5) . ?
C26 C25 1.377(5) . ?
C14 C15 1.402(5) . ?
C24 C25 1.374(5) . ?
C44 C45 1.380(5) . ?
C48 C47 1.388(5) . ?
C45 C46 1.375(6) . ?
C47 C46 1.381(6) . ?
